data_1561978
loop_
_publ_author_name
'Liu, Dong-Sheng'
'Chen, Wen-Tong'
'Xu, Ya-Ping'
'Shen, Ping'
'Hu, Shao-Jun'
'Sui, Yan'

_publ_section_title
;
 Synthesis, structures, and properties of three Zn(II), Mn(II), and Cd(II)
 compounds based on tetrazole-1-acetic ligand
;
_journal_name_full 'Journal of Solid State Chemistry'
_journal_page_first 186
_journal_page_last 191
_journal_paper_doi 10.1016/j.jssc.2015.02.024
_journal_volume 226
_journal_year 2015
_chemical_formula_moiety 'C6 H6 Cd N8 O4'
_chemical_formula_sum 'C6 H6 Cd N8 O4'
_chemical_formula_weight 366.59
_space_group_IT_number 15
_space_group_name_Hall '-C 2yc'
_space_group_name_H-M_alt 'C 1 2/c 1'
_symmetry_cell_setting monoclinic
_symmetry_space_group_name_H-M 'C 1 2/c 1'
_atom_sites_solution_hydrogens geom
_atom_sites_solution_primary direct
_atom_sites_solution_secondary difmap
_audit_creation_method SHELXL-97
_cell_angle_alpha 90.00
_cell_angle_beta 118.494(4)
_cell_angle_gamma 90.00
_cell_formula_units_Z 4
_cell_length_a 14.764(4)
_cell_length_b 8.8529(19)
_cell_length_c 9.509(2)
_cell_measurement_reflns_used 25
_cell_measurement_temperature 296(2)
_cell_measurement_theta_max 18
_cell_measurement_theta_min 12
_cell_volume 1092.3(4)
_computing_cell_refinement 'SAINT (Bruker, 2004)'
_computing_data_collection 'SMART (Bruker, 2004)'
_computing_data_reduction 'SAINT '
_computing_molecular_graphics 'Diamond K.Brandenburg, 1999)'
_computing_publication_material SHELXL-97
_computing_structure_refinement 'SHELXL-97 (Sheldrick, 1997)'
_computing_structure_solution 'SHELXS-97 (Sheldrick, 1997)'
_diffrn_ambient_temperature 298(2)
_diffrn_measured_fraction_theta_full 0.976
_diffrn_measured_fraction_theta_max 0.976
_diffrn_measurement_device_type 'Bruker APEXII CCD'
_diffrn_measurement_method '\f and \w'
_diffrn_radiation_monochromator graphite
_diffrn_radiation_source 'fine-focus sealed tube'
_diffrn_radiation_type MoK\a
_diffrn_radiation_wavelength 0.71073
_diffrn_reflns_av_R_equivalents 0.0625
_diffrn_reflns_av_sigmaI/netI 0.0442
_diffrn_reflns_limit_h_max 17
_diffrn_reflns_limit_h_min -17
_diffrn_reflns_limit_k_max 10
_diffrn_reflns_limit_k_min -10
_diffrn_reflns_limit_l_max 11
_diffrn_reflns_limit_l_min -11
_diffrn_reflns_number 3065
_diffrn_reflns_theta_full 25.02
_diffrn_reflns_theta_max 25.02
_diffrn_reflns_theta_min 2.79
_diffrn_standards_number none
_exptl_absorpt_coefficient_mu 2.029
_exptl_absorpt_correction_T_max 0.69
_exptl_absorpt_correction_T_min 0.66
_exptl_absorpt_correction_type multi-scan
_exptl_absorpt_process_details 'SADABS (Sheldrick, 2004)'
_exptl_crystal_colour Colourless
_exptl_crystal_density_diffrn 2.229
_exptl_crystal_density_method 'not measured'
_exptl_crystal_description Parallelepiped
_exptl_crystal_F_000 712
_exptl_crystal_size_max 0.21
_exptl_crystal_size_mid 0.20
_exptl_crystal_size_min 0.18
_refine_diff_density_max 0.734
_refine_diff_density_min -0.843
_refine_diff_density_rms 0.097
_refine_ls_extinction_method none
_refine_ls_goodness_of_fit_ref 1.131
_refine_ls_hydrogen_treatment constr
_refine_ls_matrix_type full
_refine_ls_number_parameters 87
_refine_ls_number_reflns 945
_refine_ls_number_restraints 0
_refine_ls_restrained_S_all 1.131
_refine_ls_R_factor_all 0.0240
_refine_ls_R_factor_gt 0.0235
_refine_ls_shift/su_max 0.000
_refine_ls_shift/su_mean 0.000
_refine_ls_structure_factor_coef Fsqd
_refine_ls_weighting_details 'calc w=1/[\s^2^(Fo^2^)+(0.0324P)^2^+0.7965P] where P=(Fo^2^+2Fc^2^)/3'
_refine_ls_weighting_scheme calc
_refine_ls_wR_factor_gt 0.0559
_refine_ls_wR_factor_ref 0.0562
_reflns_number_gt 930
_reflns_number_total 945
_reflns_threshold_expression >2sigma(I)
_cod_data_source_file JSSC-2015-226-186.cif
_cod_data_source_block 3
_cod_depositor_comments
;
The following automatic conversions were performed:

data item '_exptl_absorpt_correction_type' value 'Multi-scan' was
changed to 'multi-scan' in accordance with the built-in table derived
from the CIF Core dictionary named 'cif_core.dic' version 2.4.5 last
updated on 2014-11-21.

data item '_symmetry_cell_setting' value 'Monoclinic' was changed to
'monoclinic' in accordance with the built-in table derived from the
CIF Core dictionary named 'cif_core.dic' version 2.4.5 last updated
on 2014-11-21.

Automatic conversion script
Id: cif_fix_values 8369 2020-08-20 11:38:08Z andrius 
;
_cod_original_sg_symbol_H-M C2/c
_cod_database_code 1561978

loop_
_symmetry_equiv_pos_as_xyz
'x, y, z'
'-x, y, -z+1/2'
'x+1/2, y+1/2, z'
'-x+1/2, y+1/2, -z+1/2'
'-x, -y, -z'
'x, -y, z-1/2'
'-x+1/2, -y+1/2, -z'
'x+1/2, -y+1/2, z-1/2'

loop_
_atom_site_label
_atom_site_type_symbol
_atom_site_fract_x
_atom_site_fract_y
_atom_site_fract_z
_atom_site_U_iso_or_equiv
_atom_site_adp_type
_atom_site_occupancy
_atom_site_symmetry_multiplicity
_atom_site_calc_flag
_atom_site_refinement_flags
_atom_site_disorder_assembly
_atom_site_disorder_group
Cd1 Cd 0.5000 0.53562(3) 0.2500 0.02217(13) Uani 1 2 d S . .
O1 O 0.53203(13) 0.3474(2) 0.4345(2) 0.0290(4) Uani 1 1 d . . .
O2 O 0.44497(18) 0.2808(3) 0.5627(3) 0.0419(5) Uani 1 1 d . . .
N1 N 0.32348(16) 0.0838(3) 0.3350(3) 0.0243(4) Uani 1 1 d . . .
N2 N 0.3388(2) -0.0188(3) 0.4478(4) 0.0372(6) Uani 1 1 d . . .
N3 N 0.2497(2) -0.0515(3) 0.4330(4) 0.0376(6) Uani 1 1 d . . .
N4 N 0.17542(19) 0.0291(2) 0.3107(3) 0.0294(6) Uani 1 1 d . . .
C1 C 0.46639(19) 0.2711(3) 0.4505(3) 0.0244(5) Uani 1 1 d . . .
C2 C 0.41009(19) 0.1511(3) 0.3235(3) 0.0258(5) Uani 1 1 d . . .
H2A H 0.3849 0.1962 0.2184 0.031 Uiso 1 1 calc R . .
H2B H 0.4584 0.0720 0.3340 0.031 Uiso 1 1 calc R . .
C3 C 0.22347(19) 0.1111(3) 0.2526(3) 0.0295(6) Uani 1 1 d . . .
H3 H 0.1923 0.1779 0.1671 0.035 Uiso 1 1 calc R . .

loop_
_atom_site_aniso_label
_atom_site_aniso_U_11
_atom_site_aniso_U_22
_atom_site_aniso_U_33
_atom_site_aniso_U_23
_atom_site_aniso_U_13
_atom_site_aniso_U_12
Cd1 0.02025(18) 0.02817(19) 0.01962(19) 0.000 0.01076(13) 0.000
O1 0.0213(8) 0.0352(10) 0.0251(10) 0.0045(9) 0.0067(8) -0.0054(8)
O2 0.0586(13) 0.0461(12) 0.0339(12) -0.0148(10) 0.0325(11) -0.0206(11)
N1 0.0217(10) 0.0308(11) 0.0202(11) -0.0002(10) 0.0098(9) -0.0025(9)
N2 0.0270(13) 0.0407(14) 0.0419(17) 0.0168(13) 0.0148(13) 0.0024(11)
N3 0.0288(13) 0.0426(14) 0.0417(16) 0.0141(11) 0.0170(13) -0.0012(10)
N4 0.0221(12) 0.0390(15) 0.0259(14) 0.0000(9) 0.0105(11) -0.0040(9)
C1 0.0229(12) 0.0287(12) 0.0181(13) 0.0022(10) 0.0071(11) 0.0013(10)
C2 0.0218(12) 0.0353(13) 0.0230(13) -0.0028(12) 0.0129(10) -0.0052(11)
C3 0.0223(12) 0.0411(15) 0.0223(13) 0.0051(12) 0.0084(11) -0.0005(11)

loop_
_atom_type_symbol
_atom_type_description
_atom_type_scat_dispersion_real
_atom_type_scat_dispersion_imag
_atom_type_scat_source
C C 0.0033 0.0016 'International Tables Vol C Tables 4.2.6.8 and 6.1.1.4'
H H 0.0000 0.0000 'International Tables Vol C Tables 4.2.6.8 and 6.1.1.4'
Cd Cd -0.8075 1.2024 'International Tables Vol C Tables 4.2.6.8 and 6.1.1.4'
N N 0.0061 0.0033 'International Tables Vol C Tables 4.2.6.8 and 6.1.1.4'
O O 0.0106 0.0060 'International Tables Vol C Tables 4.2.6.8 and 6.1.1.4'

loop_
_geom_angle_atom_site_label_1
_geom_angle_atom_site_label_2
_geom_angle_atom_site_label_3
_geom_angle
_geom_angle_site_symmetry_1
_geom_angle_site_symmetry_3
O2 Cd1 O2 87.84(12) 5_666 6_565
O2 Cd1 O1 171.75(7) 5_666 2_655
O2 Cd1 O1 93.12(9) 6_565 2_655
O2 Cd1 O1 93.12(9) 5_666 .
O2 Cd1 O1 171.75(7) 6_565 .
O1 Cd1 O1 87.10(10) 2_655 .
O2 Cd1 N4 98.62(8) 5_666 4
O2 Cd1 N4 83.40(8) 6_565 4
O1 Cd1 N4 89.63(7) 2_655 4
O1 Cd1 N4 88.36(7) . 4
O2 Cd1 N4 83.40(8) 5_666 3
O2 Cd1 N4 98.62(8) 6_565 3
O1 Cd1 N4 88.36(7) 2_655 3
O1 Cd1 N4 89.63(7) . 3
N4 Cd1 N4 177.22(11) 4 3
C1 O1 Cd1 126.59(16) . .
C1 O2 Cd1 125.41(18) . 5_666
C3 N1 N2 108.2(2) . .
C3 N1 C2 130.6(2) . .
N2 N1 C2 121.1(2) . .
N3 N2 N1 106.9(2) . .
N2 N3 N4 109.9(2) . .
C3 N4 N3 105.9(2) . .
C3 N4 Cd1 129.3(2) . 3_445
N3 N4 Cd1 124.27(19) . 3_445
O1 C1 O2 126.4(2) . .
O1 C1 C2 116.2(2) . .
O2 C1 C2 117.3(2) . .
N1 C2 C1 113.00(19) . .
N1 C2 H2A 109.0 . .
C1 C2 H2A 109.0 . .
N1 C2 H2B 109.0 . .
C1 C2 H2B 109.0 . .
H2A C2 H2B 107.8 . .
N4 C3 N1 109.0(2) . .
N4 C3 H3 125.5 . .
N1 C3 H3 125.5 . .

loop_
_geom_bond_atom_site_label_1
_geom_bond_atom_site_label_2
_geom_bond_distance
_geom_bond_site_symmetry_2
Cd1 O2 2.257(2) 5_666
Cd1 O2 2.257(2) 6_565
Cd1 O1 2.2991(19) 2_655
Cd1 O1 2.2991(19) .
Cd1 N4 2.370(3) 4
Cd1 N4 2.370(3) 3
O1 C1 1.249(3) .
O2 C1 1.252(3) .
O2 Cd1 2.257(2) 5_666
N1 C3 1.322(3) .
N1 N2 1.340(4) .
N1 C2 1.461(3) .
N2 N3 1.287(4) .
N3 N4 1.359(4) .
N4 C3 1.307(4) .
N4 Cd1 2.370(3) 3_445
C1 C2 1.524(4) .
C2 H2A 0.9700 .
C2 H2B 0.9700 .
C3 H3 0.9300 .

loop_
_geom_torsion_atom_site_label_1
_geom_torsion_atom_site_label_2
_geom_torsion_atom_site_label_3
_geom_torsion_atom_site_label_4
_geom_torsion
_geom_torsion_site_symmetry_1
_geom_torsion_site_symmetry_2
_geom_torsion_site_symmetry_3
_geom_torsion_site_symmetry_4
O2 Cd1 O1 C1 109.6(2) 5_666 . . .
O2 Cd1 O1 C1 13.1(6) 6_565 . . .
O1 Cd1 O1 C1 -78.6(2) 2_655 . . .
N4 Cd1 O1 C1 11.1(2) 4 . . .
N4 Cd1 O1 C1 -167.0(2) 3 . . .
C3 N1 N2 N3 -0.2(4) . . . .
C2 N1 N2 N3 177.0(2) . . . .
N1 N2 N3 N4 0.0(4) . . . .
N2 N3 N4 C3 0.1(4) . . . .
N2 N3 N4 Cd1 -172.4(2) . . . 3_445
Cd1 O1 C1 O2 -108.4(3) . . . .
Cd1 O1 C1 C2 74.0(3) . . . .
Cd1 O2 C1 O1 10.5(4) 5_666 . . .
Cd1 O2 C1 C2 -171.88(17) 5_666 . . .
C3 N1 C2 C1 99.9(3) . . . .
N2 N1 C2 C1 -76.5(3) . . . .
O1 C1 C2 N1 -170.6(2) . . . .
O2 C1 C2 N1 11.5(3) . . . .
N3 N4 C3 N1 -0.2(3) . . . .
Cd1 N4 C3 N1 171.76(18) 3_445 . . .
N2 N1 C3 N4 0.3(3) . . . .
C2 N1 C3 N4 -176.6(2) . . . .
